data_1568044
loop_
_publ_author_name
'Wang, Weize'
'Wang, Linxia'
'Du, Fei'
'Wang, Gang-Ding'
'Hou, Lei'
'Zhu, Zhonghua'
'Liu, Bo'
'Wang, Yao-Yu'

_publ_section_title
;
 Dative B&#x2190;N bonds based crystalline organic framework with
 permanent porosity for acetylene storage and separation.
;
_journal_issue 3
_journal_name_full 'Chemical science'
_journal_page_first 533
_journal_page_last 539
_journal_paper_doi 10.1039/d2sc06016g
_journal_volume 14
_journal_year 2023
_chemical_formula_moiety 'C15 H12 B3 N3 O3'
_chemical_formula_sum 'C15 H12 B3 N3 O3'
_chemical_formula_weight 314.71
_space_group_crystal_system orthorhombic
_space_group_IT_number 59
_space_group_name_Hall '-P 2ab 2a'
_space_group_name_H-M_alt 'P m m n :2'
_atom_sites_solution_hydrogens mixed
_audit_creation_date 2022-09-11
_audit_creation_method
;
Olex2 1.3
(compiled 2020.11.12 svn.r5f609507 for OlexSys, GUI svn.r6408)
;
_audit_update_record
;
2022-09-14 deposited with the CCDC.	2022-12-06 downloaded from the CCDC.
;
_cell_angle_alpha 90
_cell_angle_beta 90
_cell_angle_gamma 90
_cell_formula_units_Z 2
_cell_length_a 11.4709(16)
_cell_length_b 9.6054(15)
_cell_length_c 10.811(2)
_cell_measurement_reflns_used 1386
_cell_measurement_temperature 193.0
_cell_measurement_theta_max 57.68
_cell_measurement_theta_min 3.56
_cell_volume 1191.2(3)
_computing_cell_refinement 'SAINT V8.40B (?, 2016)'
_computing_data_reduction 'SAINT V8.40B (?, 2016)'
_computing_molecular_graphics 'Olex2 1.3 (Dolomanov et al., 2009)'
_computing_publication_material 'Olex2 1.3 (Dolomanov et al., 2009)'
_computing_structure_refinement 'SHELXL 2018/3 (Sheldrick, 2015)'
_computing_structure_solution 'SHELXT 2018/2 (Sheldrick, 2018)'
_diffrn_ambient_temperature 193.0
_diffrn_measured_fraction_theta_full 0.996
_diffrn_measured_fraction_theta_max 0.981
_diffrn_measurement_device_type 'CCD area detector'
_diffrn_measurement_method 'phi and omega scans'
_diffrn_radiation_monochromator graphite
_diffrn_radiation_type MoK\a
_diffrn_radiation_wavelength 0.71073
_diffrn_reflns_av_R_equivalents 0.0902
_diffrn_reflns_av_unetI/netI 0.0753
_diffrn_reflns_Laue_measured_fraction_full 0.996
_diffrn_reflns_Laue_measured_fraction_max 0.981
_diffrn_reflns_limit_h_max 13
_diffrn_reflns_limit_h_min -14
_diffrn_reflns_limit_k_max 11
_diffrn_reflns_limit_k_min -12
_diffrn_reflns_limit_l_max 13
_diffrn_reflns_limit_l_min -13
_diffrn_reflns_number 6411
_diffrn_reflns_point_group_measured_fraction_full 0.996
_diffrn_reflns_point_group_measured_fraction_max 0.981
_diffrn_reflns_theta_full 25.242
_diffrn_reflns_theta_max 27.368
_diffrn_reflns_theta_min 1.884
_diffrn_source_current 2.86
_diffrn_source_power 0.1993706
_diffrn_source_voltage 69.71
_exptl_absorpt_coefficient_mu 0.060
_exptl_absorpt_correction_T_max 0.7518
_exptl_absorpt_correction_T_min 0.3490
_exptl_absorpt_correction_type none
_exptl_absorpt_process_details
;
SADABS-2016/2 (Bruker,2016/2) was used for absorption correction.
wR2(int) was 0.1704 before and 0.0958 after correction.
The Ratio of minimum to maximum transmission is 0.4642.
The \l/2 correction factor is Not present.
;
_exptl_crystal_density_diffrn 0.877
_exptl_crystal_description block
_exptl_crystal_F_000 324
_refine_diff_density_max 0.304
_refine_diff_density_min -0.327
_refine_diff_density_rms 0.059
_refine_ls_extinction_method none
_refine_ls_goodness_of_fit_ref 1.041
_refine_ls_hydrogen_treatment mixed
_refine_ls_matrix_type full
_refine_ls_number_parameters 74
_refine_ls_number_reflns 1475
_refine_ls_number_restraints 2
_refine_ls_restrained_S_all 1.041
_refine_ls_R_factor_all 0.1130
_refine_ls_R_factor_gt 0.0689
_refine_ls_shift/su_max 0.000
_refine_ls_shift/su_mean 0.000
_refine_ls_structure_factor_coef Fsqd
_refine_ls_weighting_details 'w=1/[\s^2^(Fo^2^)+(0.1149P)^2^] where P=(Fo^2^+2Fc^2^)/3'
_refine_ls_weighting_scheme calc
_refine_ls_wR_factor_gt 0.1892
_refine_ls_wR_factor_ref 0.2157
_reflns_Friedel_coverage 0.000
_reflns_number_gt 809
_reflns_number_total 1475
_reflns_threshold_expression 'I > 2\s(I)'
_cod_data_source_file d2sc06016g2.cif
_cod_data_source_block 77_sq
_cod_depositor_comments 'Adding full bibliography for 1568044.cif.'
_cod_original_cell_volume 1191.1(3)
_cod_original_sg_symbol_H-M 'P m m n'
_cod_database_code 1568044
_shelx_shelxl_version_number 2018/3
_shelx_space_group_comment
;
The symmetry employed for this shelxl refinement is uniquely defined
by the following loop, which should always be used as a source of
symmetry information in preference to the above space-group names.
They are only intended as comments.
;
_olex2_refinement_description
;
1. Fixed Uiso
 At 1.2 times of:
  All C(H) groups, All N(H,H) groups
2. Shared sites
{C4, N2}
3. Restrained distances
 C6-H6 = C5-H5
 0.95 with sigma of 0.02
4. Uiso/Uaniso restraints and constraints
Uanis(C4) = Uanis(N2)
5. Others
 Fixed Sof: C4(0.5) N2(0.5)
6.a Aromatic/amide H refined with riding coordinates:
 C2(H2), C3(H3)
;
_platon_squeeze_void_probe_radius 1.20
_olex2_submission_special_instructions 'No special instructions were received'

loop_
_space_group_symop_operation_xyz
'x, y, z'
'-x+1/2, -y+1/2, z'
'-x, y+1/2, -z'
'x+1/2, -y, -z'
'-x, -y, -z'
'x-1/2, y-1/2, -z'
'x, -y-1/2, z'
'-x-1/2, y, z'

loop_
_atom_site_label
_atom_site_type_symbol
_atom_site_fract_x
_atom_site_fract_y
_atom_site_fract_z
_atom_site_U_iso_or_equiv
_atom_site_adp_type
_atom_site_occupancy
_atom_site_site_symmetry_order
_atom_site_calc_flag
_atom_site_refinement_flags_posn
_atom_site_refinement_flags_adp
_atom_site_refinement_flags_occupancy
_atom_site_disorder_assembly
_atom_site_disorder_group
O2 O 0.250000 0.250000 0.0235(3) 0.0344(7) Uani 1 4 d S T P . .
O1 O 0.35426(14) 0.250000 0.2192(2) 0.0379(6) Uani 1 2 d S T P . .
C4 C 0.43466(13) 0.3853(2) 0.04026(19) 0.0373(6) Uani 0.5 1 d . . P . .
C6 C 0.41950(17) 0.4401(3) -0.0751(2) 0.0464(7) Uani 1 1 d D . . . .
C5 C 0.51702(17) 0.4462(3) 0.1150(2) 0.0451(7) Uani 1 1 d D . . . .
C1 C 0.250000 0.250000 0.4247(5) 0.0492(13) Uani 1 4 d S T P . .
B2 B 0.3591(2) 0.250000 0.0849(4) 0.0382(9) Uani 1 2 d S T P . .
B1 B 0.250000 0.250000 0.2778(5) 0.0377(12) Uani 1 4 d S T P . .
C2 C 0.3512(3) 0.250000 0.4942(4) 0.0717(12) Uani 1 2 d S T P . .
H2 H 0.424445 0.250000 0.453067 0.086 Uiso 1 2 calc R U P . .
N1 N 0.250000 0.250000 0.6867(5) 0.109(2) Uani 1 4 d S T P . .
C3 C 0.3484(4) 0.250000 0.6205(4) 0.1001(19) Uani 1 2 d S T P . .
H3 H 0.420522 0.250000 0.663764 0.120 Uiso 1 2 calc R U P . .
N2 N 0.43466(13) 0.3853(2) 0.04026(19) 0.0373(6) Uani 0.5 1 d . . P . .
H5 H 0.5272(19) 0.413(2) 0.1986(17) 0.045 Uiso 1 1 d D U . . .
H6 H 0.3632(17) 0.405(2) -0.1310(17) 0.045 Uiso 1 1 d D U . . .

loop_
_atom_site_aniso_label
_atom_site_aniso_U_11
_atom_site_aniso_U_22
_atom_site_aniso_U_33
_atom_site_aniso_U_23
_atom_site_aniso_U_13
_atom_site_aniso_U_12
O2 0.0115(11) 0.0370(15) 0.0546(19) 0.000 0.000 0.000
O1 0.0199(9) 0.0391(12) 0.0546(15) 0.000 -0.0017(8) 0.000
C4 0.0180(8) 0.0404(11) 0.0534(14) -0.0016(10) -0.0012(8) 0.0002(7)
C6 0.0273(11) 0.0530(15) 0.0588(16) -0.0029(12) -0.0079(10) -0.0076(10)
C5 0.0272(10) 0.0544(15) 0.0537(16) 0.0030(12) -0.0028(10) -0.0060(10)
C1 0.027(2) 0.064(3) 0.057(3) 0.000 0.000 0.000
B2 0.0140(13) 0.0405(19) 0.060(3) 0.000 -0.0029(14) 0.000
B1 0.026(2) 0.031(2) 0.057(4) 0.000 0.000 0.000
C2 0.0404(19) 0.109(3) 0.066(3) 0.000 -0.0017(18) 0.000
N1 0.057(3) 0.215(8) 0.053(3) 0.000 0.000 0.000
C3 0.063(3) 0.182(6) 0.055(3) 0.000 -0.015(2) 0.000
N2 0.0180(8) 0.0404(11) 0.0534(14) -0.0016(10) -0.0012(8) 0.0002(7)

loop_
_atom_type_symbol
_atom_type_description
_atom_type_scat_dispersion_real
_atom_type_scat_dispersion_imag
_atom_type_scat_source
C C 0.0033 0.0016 'International Tables Vol C Tables 4.2.6.8 and 6.1.1.4'
H H 0.0000 0.0000 'International Tables Vol C Tables 4.2.6.8 and 6.1.1.4'
B B 0.0013 0.0007 'International Tables Vol C Tables 4.2.6.8 and 6.1.1.4'
N N 0.0061 0.0033 'International Tables Vol C Tables 4.2.6.8 and 6.1.1.4'
O O 0.0106 0.0060 'International Tables Vol C Tables 4.2.6.8 and 6.1.1.4'

loop_
_geom_angle_atom_site_label_1
_geom_angle_atom_site_label_2
_geom_angle_atom_site_label_3
_geom_angle
_geom_angle_site_symmetry_1
_geom_angle_site_symmetry_3
_geom_angle_publ_flag
B2 O2 B2 124.2(4) 2 . ?
B1 O1 B2 120.1(3) . . ?
C6 C4 C5 117.4(2) . . ?
C6 C4 B2 120.6(2) . . ?
C5 C4 B2 122.0(2) . . ?
C4 C6 C5 121.5(2) . 5_665 ?
C4 C6 H6 122.2(14) . . ?
C5 C6 H6 116.2(14) 5_665 . ?
C4 C5 C6 121.0(2) . 5_665 ?
C4 C5 H5 119.6(14) . . ?
C6 C5 H5 119.2(14) 5_665 . ?
C2 C1 B1 122.9(2) 2 . ?
C2 C1 B1 122.9(2) . . ?
C2 C1 C2 114.2(5) . 2 ?
O2 B2 O1 115.7(2) . . ?
O2 B2 C4 109.29(19) . 7_565 ?
O2 B2 C4 109.28(19) . . ?
O1 B2 C4 108.37(17) . 7_565 ?
O1 B2 C4 108.37(17) . . ?
C4 B2 C4 105.3(2) 7_565 . ?
O1 B1 O1 124.2(5) . 2 ?
O1 B1 C1 117.9(2) . . ?
O1 B1 C1 117.9(2) 2 . ?
C1 C2 H2 119.2 . . ?
C3 C2 C1 121.5(4) . . ?
C3 C2 H2 119.2 . . ?
C3 N1 C3 115.3(6) . 2 ?
C2 C3 H3 118.1 . . ?
N1 C3 C2 123.7(4) . . ?
N1 C3 H3 118.1 . . ?

loop_
_geom_bond_atom_site_label_1
_geom_bond_atom_site_label_2
_geom_bond_distance
_geom_bond_site_symmetry_2
_geom_bond_publ_flag
O2 B2 1.416(3) 2 ?
O2 B2 1.416(3) . ?
O1 B2 1.453(4) . ?
O1 B1 1.353(3) . ?
C4 C6 1.365(3) . ?
C4 C5 1.374(3) . ?
C4 B2 1.635(3) . ?
C6 C5 1.381(3) 5_665 ?
C6 H6 0.947(16) . ?
C5 H5 0.965(16) . ?
C1 B1 1.588(7) . ?
C1 C2 1.383(5) . ?
C1 C2 1.383(5) 2 ?
C2 H2 0.9500 . ?
C2 C3 1.366(5) . ?
N1 C3 1.337(6) . ?
N1 C3 1.337(6) 2 ?
C3 H3 0.9500 . ?

loop_
_geom_torsion_atom_site_label_1
_geom_torsion_atom_site_label_2
_geom_torsion_atom_site_label_3
_geom_torsion_atom_site_label_4
_geom_torsion
_geom_torsion_site_symmetry_1
_geom_torsion_site_symmetry_2
_geom_torsion_site_symmetry_3
_geom_torsion_site_symmetry_4
_geom_torsion_publ_flag
C6 C4 C5 C6 1.0(4) . . . 5_665 ?
C6 C4 B2 O2 -29.3(3) . . . . ?
C6 C4 B2 O1 -156.25(19) . . . . ?
C6 C4 B2 C4 88.0(2) . . . 7_565 ?
C5 C4 C6 C5 -1.0(4) . . . 5_665 ?
C5 C4 B2 O2 152.2(2) . . . . ?
C5 C4 B2 O1 25.2(3) . . . . ?
C5 C4 B2 C4 -90.6(3) . . . 7_565 ?
C1 C2 C3 N1 0.000(1) . . . . ?
B2 O2 B2 O1 0.0 2 . . . ?
B2 O2 B2 C4 -122.63(18) 2 . . . ?
B2 O2 B2 C4 122.63(18) 2 . . 7_565 ?
B2 O1 B1 O1 0.000(0) . . . 2 ?
B2 O1 B1 C1 180.000(0) . . . . ?
B2 C4 C6 C5 -179.6(2) . . . 5_665 ?
B2 C4 C5 C6 179.5(2) . . . 5_665 ?
B1 O1 B2 O2 0.000(0) . . . . ?
B1 O1 B2 C4 123.11(13) . . . . ?
B1 O1 B2 C4 -123.11(13) . . . 7_565 ?
B1 C1 C2 C3 180.000(1) . . . . ?
C2 C1 B1 O1 0.000(1) 2 . . 2 ?
C2 C1 B1 O1 180.000(0) 2 . . . ?
C2 C1 B1 O1 180.000(0) . . . 2 ?
C2 C1 B1 O1 0.000(1) . . . . ?
C2 C1 C2 C3 0.000(1) 2 . . . ?
C3 N1 C3 C2 0.000(1) 2 . . . ?

loop_
_platon_squeeze_void_nr
_platon_squeeze_void_average_x
_platon_squeeze_void_average_y
_platon_squeeze_void_average_z
_platon_squeeze_void_volume
_platon_squeeze_void_count_electrons
_platon_squeeze_void_content
1 0.053 -0.040 0.466 615 129 ' '
